data_7018864
loop_
_publ_author_name
'Sun, Ya-Qiu'
'Xu, Yan-Yan'
'Gao, Dong-Zhao'
'Zhang, Guo-Ying'
'Liu, Yiao-Xu'
'Wang, Jing'
'Liao, Dai-Zheng'

_publ_section_title
;
 2D Coordination polymers of macrocyclic oxamide with polycarboxylates:
 syntheses, crystal structures and magnetic properties.
;
_journal_issue 18
_journal_name_full 'Dalton transactions (Cambridge, England : 2003)'
_journal_page_first 5704
_journal_page_last 5714
_journal_paper_doi 10.1039/c2dt12281b
_journal_volume 41
_journal_year 2012
_chemical_formula_sum 'C28 H27 Co Cu N5 O11'
_chemical_formula_weight 732.02
_chemical_name_systematic
;
?
;
_space_group_IT_number 14
_symmetry_cell_setting monoclinic
_symmetry_space_group_name_Hall '-P 2ybc'
_symmetry_space_group_name_H-M 'P 1 21/c 1'
_atom_sites_solution_hydrogens geom
_atom_sites_solution_primary direct
_atom_sites_solution_secondary difmap
_audit_creation_method SHELXL-97
_cell_angle_alpha 90.00
_cell_angle_beta 115.137(3)
_cell_angle_gamma 90.00
_cell_formula_units_Z 4
_cell_length_a 11.7853(7)
_cell_length_b 18.7920(10)
_cell_length_c 14.9202(6)
_cell_measurement_reflns_used 6823
_cell_measurement_temperature 296(2)
_cell_measurement_theta_max 28.11
_cell_measurement_theta_min 2.80
_cell_volume 2991.4(3)
_computing_cell_refinement 'Bruker SMART'
_computing_data_collection 'Bruker SMART'
_computing_data_reduction 'Bruker SAINT'
_computing_molecular_graphics 'Bruker SHELXTL'
_computing_publication_material 'Bruker SHELXTL'
_computing_structure_refinement 'SHELXL-97 (Sheldrick, 1997)'
_computing_structure_solution 'SHELXS-97 (Sheldrick, 1990)'
_diffrn_ambient_temperature 296(2)
_diffrn_measured_fraction_theta_full 0.999
_diffrn_measured_fraction_theta_max 0.999
_diffrn_measurement_device_type 'CCD area detector'
_diffrn_measurement_method 'phi and omega scans'
_diffrn_radiation_monochromator graphite
_diffrn_radiation_source 'fine-focus sealed tube'
_diffrn_radiation_type MoK\a
_diffrn_radiation_wavelength 0.71073
_diffrn_reflns_av_R_equivalents 0.0186
_diffrn_reflns_av_sigmaI/netI 0.0210
_diffrn_reflns_limit_h_max 13
_diffrn_reflns_limit_h_min -14
_diffrn_reflns_limit_k_max 22
_diffrn_reflns_limit_k_min -15
_diffrn_reflns_limit_l_max 17
_diffrn_reflns_limit_l_min -17
_diffrn_reflns_number 14956
_diffrn_reflns_theta_full 25.01
_diffrn_reflns_theta_max 25.01
_diffrn_reflns_theta_min 1.91
_exptl_absorpt_coefficient_mu 1.335
_exptl_absorpt_correction_T_max 0.8048
_exptl_absorpt_correction_T_min 0.7761
_exptl_absorpt_correction_type multi-scan
_exptl_absorpt_process_details sadabs
_exptl_crystal_colour brown
_exptl_crystal_density_diffrn 1.625
_exptl_crystal_density_meas ?
_exptl_crystal_density_method 'not measured'
_exptl_crystal_description block
_exptl_crystal_F_000 1496
_exptl_crystal_size_max 0.20
_exptl_crystal_size_mid 0.18
_exptl_crystal_size_min 0.17
_refine_diff_density_max 0.425
_refine_diff_density_min -0.411
_refine_diff_density_rms 0.051
_refine_ls_extinction_method none
_refine_ls_goodness_of_fit_ref 1.058
_refine_ls_hydrogen_treatment constr
_refine_ls_matrix_type full
_refine_ls_number_parameters 416
_refine_ls_number_reflns 5259
_refine_ls_number_restraints 0
_refine_ls_restrained_S_all 1.058
_refine_ls_R_factor_all 0.0391
_refine_ls_R_factor_gt 0.0302
_refine_ls_shift/su_max 0.001
_refine_ls_shift/su_mean 0.000
_refine_ls_structure_factor_coef Fsqd
_refine_ls_weighting_details 'calc w=1/[\s^2^(Fo^2^)+(0.0411P)^2^+1.9959P] where P=(Fo^2^+2Fc^2^)/3'
_refine_ls_weighting_scheme calc
_refine_ls_wR_factor_gt 0.0797
_refine_ls_wR_factor_ref 0.0850
_reflns_number_gt 4457
_reflns_number_total 5259
_reflns_threshold_expression >2sigma(I)
_cod_data_source_file c2dt12281b.txt
_cod_data_source_block 100528a
_cod_depositor_comments
;
The following automatic conversions were performed:

'_symmetry_cell_setting' value 'Monoclinic' changed to 'monoclinic'
according to /home/saulius/struct/CIF-dictionaries/cif_core.dic
dictionary named 'cif_core.dic' version 2.4.1 from 2010-06-29.

Automatic conversion script
Id: cif_fix_values 1715 2011-07-08 13:25:40Z adriana 

The following automatic conversions were performed:

'_exptl_crystal_density_meas' value 'none' was changed to '?' - the
value is perceived as not measured.

Automatic conversion script
Id: cif_fix_values 3008 2015-01-20 13:52:24Z robertas 
;
_cod_original_sg_symbol_H-M P2(1)/n
_cod_database_code 7018864

loop_
_symmetry_equiv_pos_as_xyz
'x, y, z'
'-x, y+1/2, -z+1/2'
'-x, -y, -z'
'x, -y-1/2, z-1/2'

loop_
_atom_site_label
_atom_site_type_symbol
_atom_site_fract_x
_atom_site_fract_y
_atom_site_fract_z
_atom_site_U_iso_or_equiv
_atom_site_adp_type
_atom_site_occupancy
_atom_site_symmetry_multiplicity
_atom_site_calc_flag
_atom_site_refinement_flags
Cu1 Cu 0.64405(3) 0.630241(17) 0.13316(3) 0.04108(11) Uani 1 1 d .
Co1 Co 0.96291(3) 0.456635(16) 0.08185(2) 0.02733(10) Uani 1 1 d .
O1 O 0.93957(16) 0.50571(9) 0.19224(12) 0.0373(4) Uani 1 1 d .
O2 O 0.78384(15) 0.48979(9) 0.00821(12) 0.0354(4) Uani 1 1 d .
O3 O 0.96477(19) 0.42850(10) -0.04526(13) 0.0480(5) Uani 1 1 d .
O4 O 1.12040(17) 0.35020(9) -0.00215(13) 0.0403(4) Uani 1 1 d .
O5 O 1.0947(2) 0.33701(12) 0.25499(16) 0.0647(6) Uani 1 1 d .
O6 O 0.91855(18) 0.35119(10) 0.11865(14) 0.0462(5) Uani 1 1 d .
O7 O 0.6285(3) 0.3542(2) -0.4799(2) 0.1348(16) Uani 1 1 d .
O8 O 0.6163(3) 0.41787(19) -0.3665(2) 0.1169(13) Uani 1 1 d .
O9 O 1.14863(17) 0.43842(10) 0.16159(14) 0.0458(5) Uani 1 1 d .
H9' H 1.1568 0.4097 0.2079 0.055 Uiso 1 1 d R
H9" H 1.1797 0.4257 0.1220 0.055 Uiso 1 1 d R
O10 O 0.6660(2) 0.71789(13) 0.0125(2) 0.0790(7) Uani 1 1 d .
H10' H 0.6268 0.7573 -0.0007 0.095 Uiso 1 1 d R
H10" H 0.7201 0.7117 -0.0105 0.095 Uiso 1 1 d R
N1 N 0.8072(2) 0.58744(11) 0.21590(15) 0.0362(5) Uani 1 1 d .
N2 N 0.6642(2) 0.70683(12) 0.22687(19) 0.0477(6) Uani 1 1 d .
N3 N 0.4617(2) 0.64069(12) 0.0731(2) 0.0476(6) Uani 1 1 d .
N4 N 0.64117(18) 0.56628(11) 0.02844(15) 0.0341(5) Uani 1 1 d .
N5 N 0.6663(3) 0.37270(18) -0.3943(2) 0.0801(10) Uani 1 1 d .
C1 C 0.8400(2) 0.54125(12) 0.16492(18) 0.0319(5) Uani 1 1 d .
C2 C 0.8856(3) 0.60364(14) 0.31544(19) 0.0391(6) Uani 1 1 d .
C3 C 0.8620(3) 0.66613(15) 0.3576(2) 0.0444(6) Uani 1 1 d .
C4 C 0.9429(3) 0.68399(18) 0.4544(2) 0.0604(8) Uani 1 1 d .
H4 H 0.9291 0.7260 0.4812 0.073 Uiso 1 1 calc R
C5 C 1.0417(4) 0.6420(2) 0.5114(2) 0.0727(11) Uani 1 1 d .
H5 H 1.0948 0.6551 0.5758 0.087 Uiso 1 1 calc R
C6 C 1.0611(4) 0.5799(2) 0.4715(2) 0.0717(10) Uani 1 1 d .
H6 H 1.1268 0.5502 0.5100 0.086 Uiso 1 1 calc R
C7 C 0.9852(3) 0.56100(17) 0.3758(2) 0.0563(8) Uani 1 1 d .
H7 H 1.0008 0.5187 0.3507 0.068 Uiso 1 1 calc R
C8 C 0.7586(3) 0.71488(15) 0.3098(2) 0.0498(7) Uani 1 1 d .
H8 H 0.7614 0.7569 0.3435 0.060 Uiso 1 1 calc R
C9 C 0.5679(3) 0.76318(17) 0.1908(3) 0.0638(9) Uani 1 1 d .
H9A H 0.5607 0.7802 0.1272 0.077 Uiso 1 1 calc R
H9B H 0.5942 0.8028 0.2368 0.077 Uiso 1 1 calc R
C10 C 0.4413(4) 0.7373(2) 0.1798(3) 0.0773(11) Uani 1 1 d .
H10A H 0.3782 0.7704 0.1374 0.093 Uiso 1 1 calc R
H10B H 0.4401 0.7389 0.2444 0.093 Uiso 1 1 calc R
C11 C 0.4033(3) 0.66302(19) 0.1379(3) 0.0649(9) Uani 1 1 d .
H11A H 0.4262 0.6295 0.1923 0.078 Uiso 1 1 calc R
H11B H 0.3129 0.6614 0.1009 0.078 Uiso 1 1 calc R
C12 C 0.3920(3) 0.62625(14) -0.0167(2) 0.0468(7) Uani 1 1 d .
H12 H 0.3068 0.6349 -0.0380 0.056 Uiso 1 1 calc R
C13 C 0.4301(2) 0.59774(14) -0.0899(2) 0.0435(6) Uani 1 1 d .
C14 C 0.5481(2) 0.56641(14) -0.06956(19) 0.0378(6) Uani 1 1 d .
C15 C 0.5664(3) 0.53827(16) -0.1488(2) 0.0488(7) Uani 1 1 d .
H15 H 0.6427 0.5171 -0.1372 0.059 Uiso 1 1 calc R
C16 C 0.4730(3) 0.54122(19) -0.2447(2) 0.0647(9) Uani 1 1 d .
H16 H 0.4881 0.5230 -0.2965 0.078 Uiso 1 1 calc R
C17 C 0.3586(3) 0.5709(2) -0.2638(3) 0.0711(10) Uani 1 1 d .
H17 H 0.2960 0.5728 -0.3281 0.085 Uiso 1 1 calc R
C18 C 0.3379(3) 0.59754(17) -0.1867(3) 0.0595(8) Uani 1 1 d .
H18 H 0.2594 0.6162 -0.1995 0.071 Uiso 1 1 calc R
C19 C 0.7475(2) 0.53102(12) 0.05731(18) 0.0309(5) Uani 1 1 d .
C20 C 0.9502(2) 0.34042(13) -0.16169(19) 0.0355(6) Uani 1 1 d .
C21 C 0.9975(2) 0.27979(14) -0.18693(19) 0.0371(6) Uani 1 1 d .
H21 H 1.0725 0.2603 -0.1416 0.045 Uiso 1 1 calc R
C22 C 0.9342(2) 0.24768(14) -0.27914(19) 0.0390(6) Uani 1 1 d .
C23 C 0.8256(3) 0.27832(15) -0.3473(2) 0.0477(7) Uani 1 1 d .
H23 H 0.7830 0.2583 -0.4098 0.057 Uiso 1 1 calc R
C24 C 0.7812(3) 0.33922(16) -0.3212(2) 0.0498(7) Uani 1 1 d .
C25 C 0.8410(3) 0.37075(14) -0.2293(2) 0.0443(6) Uani 1 1 d .
H25 H 0.8083 0.4114 -0.2134 0.053 Uiso 1 1 calc R
C26 C 1.0189(2) 0.37419(13) -0.06113(19) 0.0354(6) Uani 1 1 d .
C27 C 0.9863(3) 0.31881(14) 0.1961(2) 0.0414(6) Uani 1 1 d .
O11 O 0.7306(3) 0.85611(17) 0.0553(2) 0.1185(12) Uani 1 1 d .
H11 H 0.7804 0.8533 0.1137 0.142 Uiso 1 1 d R
C28 C 0.7057(6) 0.9246(3) 0.0303(6) 0.175(3) Uani 1 1 d .
H28A H 0.6696 0.9461 0.0705 0.263 Uiso 1 1 calc R
H28B H 0.6477 0.9279 -0.0382 0.263 Uiso 1 1 calc R
H28C H 0.7819 0.9489 0.0405 0.263 Uiso 1 1 calc R

loop_
_atom_site_aniso_label
_atom_site_aniso_U_11
_atom_site_aniso_U_22
_atom_site_aniso_U_33
_atom_site_aniso_U_23
_atom_site_aniso_U_13
_atom_site_aniso_U_12
Cu1 0.03670(19) 0.03800(19) 0.0484(2) -0.00330(14) 0.01794(16) 0.00675(14)
Co1 0.02979(18) 0.02716(17) 0.02486(17) 0.00186(12) 0.01144(14) 0.00603(12)
O1 0.0358(10) 0.0397(10) 0.0322(9) 0.0010(7) 0.0103(8) 0.0089(8)
O2 0.0333(9) 0.0357(9) 0.0333(9) -0.0040(7) 0.0104(8) 0.0039(7)
O3 0.0602(13) 0.0477(11) 0.0335(10) -0.0014(8) 0.0173(9) 0.0209(10)
O4 0.0407(11) 0.0372(10) 0.0391(10) -0.0028(8) 0.0132(9) 0.0037(8)
O5 0.0549(14) 0.0627(14) 0.0561(13) 0.0267(11) 0.0041(11) -0.0127(11)
O6 0.0409(11) 0.0445(11) 0.0483(11) 0.0149(9) 0.0141(9) 0.0091(8)
O7 0.113(3) 0.157(3) 0.0655(19) -0.032(2) -0.0291(18) 0.062(2)
O8 0.090(2) 0.117(3) 0.094(2) -0.0253(19) -0.0080(17) 0.058(2)
O9 0.0492(12) 0.0486(11) 0.0410(10) 0.0111(9) 0.0204(9) 0.0081(9)
O10 0.0789(17) 0.0591(15) 0.118(2) -0.0037(14) 0.0605(17) -0.0016(13)
N1 0.0406(12) 0.0331(11) 0.0352(11) -0.0023(9) 0.0163(10) 0.0031(9)
N2 0.0542(15) 0.0378(13) 0.0553(15) -0.0022(11) 0.0272(13) 0.0086(11)
N3 0.0421(14) 0.0408(13) 0.0664(17) 0.0029(11) 0.0292(13) 0.0055(10)
N4 0.0286(11) 0.0316(11) 0.0407(12) 0.0026(9) 0.0133(10) 0.0018(9)
N5 0.0602(19) 0.080(2) 0.065(2) -0.0171(16) -0.0069(16) 0.0193(16)
C1 0.0332(13) 0.0278(12) 0.0344(13) 0.0023(10) 0.0142(11) -0.0006(10)
C2 0.0445(15) 0.0386(14) 0.0352(14) -0.0015(11) 0.0180(12) 0.0002(12)
C3 0.0539(17) 0.0417(15) 0.0401(15) -0.0049(12) 0.0224(14) -0.0006(13)
C4 0.077(2) 0.056(2) 0.0480(18) -0.0142(15) 0.0265(17) 0.0023(17)
C5 0.082(3) 0.083(3) 0.0384(18) -0.0183(17) 0.0112(18) 0.010(2)
C6 0.077(2) 0.079(2) 0.0403(18) -0.0044(16) 0.0073(17) 0.025(2)
C7 0.065(2) 0.0562(19) 0.0392(16) -0.0048(14) 0.0137(15) 0.0155(16)
C8 0.067(2) 0.0377(15) 0.0542(18) -0.0077(13) 0.0345(17) 0.0025(14)
C9 0.072(2) 0.0428(18) 0.076(2) -0.0014(16) 0.0311(19) 0.0190(16)
C10 0.072(2) 0.073(2) 0.101(3) -0.004(2) 0.050(2) 0.026(2)
C11 0.059(2) 0.067(2) 0.087(3) 0.0053(19) 0.049(2) 0.0099(17)
C12 0.0302(14) 0.0352(15) 0.072(2) 0.0060(14) 0.0192(15) 0.0021(11)
C13 0.0313(14) 0.0331(14) 0.0580(18) 0.0068(12) 0.0111(13) -0.0004(11)
C14 0.0301(14) 0.0321(13) 0.0435(15) 0.0032(11) 0.0083(12) -0.0014(10)
C15 0.0373(15) 0.0539(18) 0.0460(16) 0.0011(13) 0.0089(13) 0.0055(13)
C16 0.055(2) 0.075(2) 0.0441(17) -0.0055(16) 0.0023(15) 0.0077(17)
C17 0.049(2) 0.079(2) 0.054(2) -0.0036(18) -0.0092(16) 0.0094(17)
C18 0.0340(16) 0.0553(19) 0.069(2) 0.0024(16) 0.0026(15) 0.0047(14)
C19 0.0317(13) 0.0257(12) 0.0346(13) 0.0009(10) 0.0135(11) -0.0017(10)
C20 0.0393(14) 0.0334(13) 0.0364(14) -0.0011(11) 0.0186(12) -0.0029(11)
C21 0.0388(14) 0.0367(14) 0.0368(14) -0.0004(11) 0.0169(12) -0.0020(11)
C22 0.0399(15) 0.0373(14) 0.0395(14) -0.0061(11) 0.0166(12) -0.0068(11)
C23 0.0451(16) 0.0469(16) 0.0442(16) -0.0113(13) 0.0123(14) -0.0069(13)
C24 0.0394(16) 0.0518(17) 0.0459(16) -0.0021(13) 0.0062(13) 0.0043(13)
C25 0.0430(16) 0.0396(15) 0.0481(16) -0.0042(12) 0.0172(13) 0.0035(12)
C26 0.0432(15) 0.0311(13) 0.0358(14) 0.0028(10) 0.0205(12) 0.0020(11)
C27 0.0416(16) 0.0408(15) 0.0399(15) 0.0087(12) 0.0155(13) 0.0071(12)
O11 0.125(3) 0.087(2) 0.096(2) -0.0030(18) 0.001(2) -0.009(2)
C28 0.138(6) 0.075(4) 0.220(8) 0.036(4) -0.013(5) -0.005(4)

loop_
_atom_type_symbol
_atom_type_description
_atom_type_scat_dispersion_real
_atom_type_scat_dispersion_imag
_atom_type_scat_source
C C 0.0033 0.0016 'International Tables Vol C Tables 4.2.6.8 and 6.1.1.4'
H H 0.0000 0.0000 'International Tables Vol C Tables 4.2.6.8 and 6.1.1.4'
N N 0.0061 0.0033 'International Tables Vol C Tables 4.2.6.8 and 6.1.1.4'
O O 0.0106 0.0060 'International Tables Vol C Tables 4.2.6.8 and 6.1.1.4'
Co Co 0.3494 0.9721 'International Tables Vol C Tables 4.2.6.8 and 6.1.1.4'
Cu Cu 0.3201 1.2651 'International Tables Vol C Tables 4.2.6.8 and 6.1.1.4'

loop_
_geom_angle_atom_site_label_1
_geom_angle_atom_site_label_2
_geom_angle_atom_site_label_3
_geom_angle
_geom_angle_site_symmetry_3
N2 Cu1 N3 91.72(10) .
N2 Cu1 N4 168.51(9) .
N3 Cu1 N4 93.02(9) .
N2 Cu1 N1 93.61(9) .
N3 Cu1 N1 157.19(9) .
N4 Cu1 N1 86.03(8) .
N2 Cu1 O10 90.67(9) .
N3 Cu1 O10 91.89(9) .
N4 Cu1 O10 78.73(8) .
N1 Cu1 O10 110.19(9) .
O3 Co1 O1 166.27(7) .
O3 Co1 O2 89.74(7) .
O1 Co1 O2 80.14(7) .
O3 Co1 O9 93.94(8) .
O1 Co1 O9 94.94(7) .
O2 Co1 O9 171.64(7) .
O3 Co1 O6 95.74(8) .
O1 Co1 O6 94.58(7) .
O2 Co1 O6 96.34(7) .
O9 Co1 O6 90.77(7) .
C1 O1 Co1 114.36(15) .
C19 O2 Co1 114.09(15) .
C26 O3 Co1 126.93(17) .
C27 O6 Co1 123.28(18) .
Co1 O9 H9' 107.8 .
Co1 O9 H9" 108.4 .
H9' O9 H9" 117.0 .
Cu1 O10 H10' 121.4 .
Cu1 O10 H10" 121.1 .
H10' O10 H10" 117.0 .
C1 N1 C2 122.0(2) .
C1 N1 Cu1 110.91(16) .
C2 N1 Cu1 127.07(17) .
C8 N2 C9 119.2(3) .
C8 N2 Cu1 125.1(2) .
C9 N2 Cu1 115.3(2) .
C12 N3 C11 118.9(3) .
C12 N3 Cu1 123.7(2) .
C11 N3 Cu1 117.3(2) .
C19 N4 C14 123.7(2) .
C19 N4 Cu1 110.84(16) .
C14 N4 Cu1 124.70(16) .
O8 N5 O7 123.5(3) .
O8 N5 C24 118.6(3) .
O7 N5 C24 117.9(3) .
O1 C1 N1 128.7(2) .
O1 C1 C19 115.2(2) .
N1 C1 C19 116.0(2) .
C7 C2 N1 123.6(2) .
C7 C2 C3 117.5(2) .
N1 C2 C3 118.9(2) .
C4 C3 C2 119.0(3) .
C4 C3 C8 114.9(3) .
C2 C3 C8 126.1(3) .
C5 C4 C3 122.3(3) .
C5 C4 H4 118.9 .
C3 C4 H4 118.9 .
C4 C5 C6 118.5(3) .
C4 C5 H5 120.8 .
C6 C5 H5 120.8 .
C5 C6 C7 121.2(3) .
C5 C6 H6 119.4 .
C7 C6 H6 119.4 .
C6 C7 C2 121.5(3) .
C6 C7 H7 119.3 .
C2 C7 H7 119.3 .
N2 C8 C3 127.5(3) .
N2 C8 H8 116.2 .
C3 C8 H8 116.2 .
N2 C9 C10 112.3(3) .
N2 C9 H9A 109.1 .
C10 C9 H9A 109.1 .
N2 C9 H9B 109.1 .
C10 C9 H9B 109.1 .
H9A C9 H9B 107.9 .
C9 C10 C11 116.5(3) .
C9 C10 H10A 108.2 .
C11 C10 H10A 108.2 .
C9 C10 H10B 108.2 .
C11 C10 H10B 108.2 .
H10A C10 H10B 107.3 .
N3 C11 C10 113.3(3) .
N3 C11 H11A 108.9 .
C10 C11 H11A 108.9 .
N3 C11 H11B 108.9 .
C10 C11 H11B 108.9 .
H11A C11 H11B 107.7 .
N3 C12 C13 127.3(3) .
N3 C12 H12 116.3 .
C13 C12 H12 116.3 .
C18 C13 C14 118.9(3) .
C18 C13 C12 115.3(3) .
C14 C13 C12 125.6(3) .
C15 C14 N4 123.2(2) .
C15 C14 C13 117.8(2) .
N4 C14 C13 118.9(2) .
C16 C15 C14 121.3(3) .
C16 C15 H15 119.4 .
C14 C15 H15 119.4 .
C17 C16 C15 120.6(3) .
C17 C16 H16 119.7 .
C15 C16 H16 119.7 .
C18 C17 C16 119.0(3) .
C18 C17 H17 120.5 .
C16 C17 H17 120.5 .
C17 C18 C13 122.3(3) .
C17 C18 H18 118.9 .
C13 C18 H18 118.9 .
O2 C19 N4 129.1(2) .
O2 C19 C1 115.0(2) .
N4 C19 C1 115.9(2) .
C25 C20 C21 119.9(2) .
C25 C20 C26 119.6(2) .
C21 C20 C26 120.5(2) .
C20 C21 C22 121.0(2) .
C20 C21 H21 119.5 .
C22 C21 H21 119.5 .
C23 C22 C21 119.2(2) .
C23 C22 C27 120.9(2) 4_565
C21 C22 C27 119.9(2) 4_565
C22 C23 C24 118.9(3) .
C22 C23 H23 120.6 .
C24 C23 H23 120.6 .
C25 C24 C23 122.7(3) .
C25 C24 N5 118.2(3) .
C23 C24 N5 119.0(3) .
C20 C25 C24 118.2(3) .
C20 C25 H25 120.9 .
C24 C25 H25 120.9 .
O4 C26 O3 124.8(2) .
O4 C26 C20 120.3(2) .
O3 C26 C20 114.9(2) .
O6 C27 O5 125.3(3) .
O6 C27 C22 117.6(2) 4_566
O5 C27 C22 117.1(2) 4_566
C28 O11 H11 109.3 .
O11 C28 H28A 109.5 .
O11 C28 H28B 109.5 .
H28A C28 H28B 109.5 .
O11 C28 H28C 109.5 .
H28A C28 H28C 109.5 .
H28B C28 H28C 109.5 .

loop_
_geom_bond_atom_site_label_1
_geom_bond_atom_site_label_2
_geom_bond_distance
_geom_bond_site_symmetry_2
Cu1 N2 1.949(2) .
Cu1 N3 1.956(2) .
Cu1 N4 1.960(2) .
Cu1 N1 1.962(2) .
Cu1 O10 2.533(3) .
Co1 O3 1.9780(18) .
Co1 O1 2.0059(17) .
Co1 O2 2.0197(17) .
Co1 O9 2.0276(19) .
Co1 O6 2.1784(19) .
O1 C1 1.258(3) .
O2 C19 1.260(3) .
O3 C26 1.278(3) .
O4 C26 1.231(3) .
O5 C27 1.251(3) .
O6 C27 1.249(3) .
O7 N5 1.211(4) .
O8 N5 1.202(4) .
O9 H9' 0.8496 .
O9 H9" 0.8503 .
O10 H10' 0.8503 .
O10 H10" 0.8504 .
N1 C1 1.316(3) .
N1 C2 1.409(3) .
N2 C8 1.273(4) .
N2 C9 1.477(4) .
N3 C12 1.268(4) .
N3 C11 1.467(4) .
N4 C19 1.318(3) .
N4 C14 1.407(3) .
N5 C24 1.471(4) .
C1 C19 1.522(3) .
C2 C7 1.391(4) .
C2 C3 1.414(4) .
C3 C4 1.392(4) .
C3 C8 1.448(4) .
C4 C5 1.365(5) .
C4 H4 0.9300 .
C5 C6 1.371(5) .
C5 H5 0.9300 .
C6 C7 1.371(4) .
C6 H6 0.9300 .
C7 H7 0.9300 .
C8 H8 0.9300 .
C9 C10 1.511(5) .
C9 H9A 0.9700 .
C9 H9B 0.9700 .
C10 C11 1.516(5) .
C10 H10A 0.9700 .
C10 H10B 0.9700 .
C11 H11A 0.9700 .
C11 H11B 0.9700 .
C12 C13 1.448(4) .
C12 H12 0.9300 .
C13 C18 1.391(4) .
C13 C14 1.419(4) .
C14 C15 1.394(4) .
C15 C16 1.386(4) .
C15 H15 0.9300 .
C16 C17 1.373(5) .
C16 H16 0.9300 .
C17 C18 1.369(5) .
C17 H17 0.9300 .
C18 H18 0.9300 .
C20 C25 1.377(4) .
C20 C21 1.389(4) .
C20 C26 1.509(4) .
C21 C22 1.393(4) .
C21 H21 0.9300 .
C22 C23 1.377(4) .
C22 C27 1.506(4) 4_565
C23 C24 1.381(4) .
C23 H23 0.9300 .
C24 C25 1.381(4) .
C25 H25 0.9300 .
C27 C22 1.506(4) 4_566
O11 C28 1.337(6) .
O11 H11 0.8200 .
C28 H28A 0.9600 .
C28 H28B 0.9600 .
C28 H28C 0.9600 .

loop_
_geom_torsion_atom_site_label_1
_geom_torsion_atom_site_label_2
_geom_torsion_atom_site_label_3
_geom_torsion_atom_site_label_4
_geom_torsion
_geom_torsion_site_symmetry_1
_geom_torsion_site_symmetry_4
O3 Co1 O1 C1 33.3(4) . .
O2 Co1 O1 C1 -9.74(16) . .
O9 Co1 O1 C1 163.43(17) . .
O6 Co1 O1 C1 -105.40(17) . .
O3 Co1 O2 C19 -162.13(17) . .
O1 Co1 O2 C19 8.55(16) . .
O9 Co1 O2 C19 -46.0(6) . .
O6 Co1 O2 C19 102.12(16) . .
O1 Co1 O3 C26 174.9(3) . .
O2 Co1 O3 C26 -142.8(2) . .
O9 Co1 O3 C26 44.7(2) . .
O6 Co1 O3 C26 -46.4(2) . .
O3 Co1 O6 C27 121.8(2) . .
O1 Co1 O6 C27 -67.2(2) . .
O2 Co1 O6 C27 -147.8(2) . .
O9 Co1 O6 C27 27.8(2) . .
N2 Cu1 N1 C1 -165.55(17) . .
N3 Cu1 N1 C1 91.3(3) . .
N4 Cu1 N1 C1 2.95(17) . .
O10 Cu1 N1 C1 -73.51(18) . .
N2 Cu1 N1 C2 12.0(2) . .
N3 Cu1 N1 C2 -91.2(3) . .
N4 Cu1 N1 C2 -179.5(2) . .
O10 Cu1 N1 C2 104.0(2) . .
N3 Cu1 N2 C8 156.9(3) . .
N4 Cu1 N2 C8 -88.7(5) . .
N1 Cu1 N2 C8 -0.9(3) . .
O10 Cu1 N2 C8 -111.2(3) . .
N3 Cu1 N2 C9 -30.7(2) . .
N4 Cu1 N2 C9 83.6(5) . .
N1 Cu1 N2 C9 171.5(2) . .
O10 Cu1 N2 C9 61.2(2) . .
N2 Cu1 N3 C12 150.8(2) . .
N4 Cu1 N3 C12 -18.7(2) . .
N1 Cu1 N3 C12 -105.6(3) . .
O10 Cu1 N3 C12 60.1(2) . .
N2 Cu1 N3 C11 -32.4(2) . .
N4 Cu1 N3 C11 158.0(2) . .
N1 Cu1 N3 C11 71.1(3) . .
O10 Cu1 N3 C11 -123.2(2) . .
N2 Cu1 N4 C19 83.5(5) . .
N3 Cu1 N4 C19 -162.26(17) . .
N1 Cu1 N4 C19 -5.09(17) . .
O10 Cu1 N4 C19 106.41(17) . .
N2 Cu1 N4 C14 -86.5(5) . .
N3 Cu1 N4 C14 27.7(2) . .
N1 Cu1 N4 C14 -175.1(2) . .
O10 Cu1 N4 C14 -63.58(19) . .
Co1 O1 C1 N1 -168.5(2) . .
Co1 O1 C1 C19 9.2(3) . .
C2 N1 C1 O1 -0.4(4) . .
Cu1 N1 C1 O1 177.3(2) . .
C2 N1 C1 C19 -178.1(2) . .
Cu1 N1 C1 C19 -0.5(3) . .
C1 N1 C2 C7 -17.6(4) . .
Cu1 N1 C2 C7 165.1(2) . .
C1 N1 C2 C3 163.0(2) . .
Cu1 N1 C2 C3 -14.3(4) . .
C7 C2 C3 C4 3.6(4) . .
N1 C2 C3 C4 -177.0(3) . .
C7 C2 C3 C8 -175.6(3) . .
N1 C2 C3 C8 3.8(4) . .
C2 C3 C4 C5 -2.4(5) . .
C8 C3 C4 C5 177.0(3) . .
C3 C4 C5 C6 -0.3(6) . .
C4 C5 C6 C7 1.6(6) . .
C5 C6 C7 C2 -0.2(6) . .
N1 C2 C7 C6 178.2(3) . .
C3 C2 C7 C6 -2.4(5) . .
C9 N2 C8 C3 179.9(3) . .
Cu1 N2 C8 C3 -8.0(4) . .
C4 C3 C8 N2 -171.1(3) . .
C2 C3 C8 N2 8.2(5) . .
C8 N2 C9 C10 -117.6(3) . .
Cu1 N2 C9 C10 69.6(3) . .
N2 C9 C10 C11 -40.2(5) . .
C12 N3 C11 C10 -118.7(3) . .
Cu1 N3 C11 C10 64.4(4) . .
C9 C10 C11 N3 -27.2(5) . .
C11 N3 C12 C13 -174.3(3) . .
Cu1 N3 C12 C13 2.4(4) . .
N3 C12 C13 C18 -170.1(3) . .
N3 C12 C13 C14 14.5(5) . .
C19 N4 C14 C15 -10.0(4) . .
Cu1 N4 C14 C15 158.7(2) . .
C19 N4 C14 C13 171.2(2) . .
Cu1 N4 C14 C13 -20.1(3) . .
C18 C13 C14 C15 1.5(4) . .
C12 C13 C14 C15 176.7(3) . .
C18 C13 C14 N4 -179.7(2) . .
C12 C13 C14 N4 -4.5(4) . .
N4 C14 C15 C16 -178.3(3) . .
C13 C14 C15 C16 0.5(4) . .
C14 C15 C16 C17 -1.3(5) . .
C15 C16 C17 C18 0.0(6) . .
C16 C17 C18 C13 2.1(6) . .
C14 C13 C18 C17 -2.8(5) . .
C12 C13 C18 C17 -178.5(3) . .
Co1 O2 C19 N4 173.7(2) . .
Co1 O2 C19 C1 -6.2(2) . .
C14 N4 C19 O2 -3.7(4) . .
Cu1 N4 C19 O2 -173.8(2) . .
C14 N4 C19 C1 176.2(2) . .
Cu1 N4 C19 C1 6.1(3) . .
O1 C1 C19 O2 -2.0(3) . .
N1 C1 C19 O2 176.0(2) . .
O1 C1 C19 N4 178.0(2) . .
N1 C1 C19 N4 -3.9(3) . .
C25 C20 C21 C22 -1.8(4) . .
C26 C20 C21 C22 179.3(2) . .
C20 C21 C22 C23 2.5(4) . .
C20 C21 C22 C27 -178.9(2) . 4_565
C21 C22 C23 C24 -1.4(4) . .
C27 C22 C23 C24 179.9(3) 4_565 .
C22 C23 C24 C25 -0.2(5) . .
C22 C23 C24 N5 179.1(3) . .
O8 N5 C24 C25 -13.2(6) . .
O7 N5 C24 C25 165.3(4) . .
O8 N5 C24 C23 167.4(4) . .
O7 N5 C24 C23 -14.1(6) . .
C21 C20 C25 C24 0.1(4) . .
C26 C20 C25 C24 179.0(3) . .
C23 C24 C25 C20 0.9(5) . .
N5 C24 C25 C20 -178.5(3) . .
Co1 O3 C26 O4 -36.6(4) . .
Co1 O3 C26 C20 144.88(18) . .
C25 C20 C26 O4 -175.6(2) . .
C21 C20 C26 O4 3.3(4) . .
C25 C20 C26 O3 2.9(4) . .
C21 C20 C26 O3 -178.1(2) . .
Co1 O6 C27 O5 -10.6(4) . .
Co1 O6 C27 C22 169.67(17) . 4_566
